data_7130288
loop_
_publ_author_name
'Han, Huabin'
'Wang, Lele'
'Niu, Xinyue'
'Li, Chaoyang'
'Xu, Yuanqing'
'Wang, Qilin'

_publ_section_title
;
 Diastereoselective construction of bridged piperidines through an
 interrupted dearomative reduction
;
_journal_name_full 'Chemical Communications'
_journal_paper_doi 10.1039/D2CC02225G
_journal_year 2022
_chemical_formula_moiety 'C22 H22 N2 O3'
_chemical_formula_sum 'C22 H22 N2 O3'
_chemical_formula_weight 362.41
_space_group_crystal_system monoclinic
_space_group_IT_number 14
_space_group_name_Hall '-P 2ybc'
_space_group_name_H-M_alt 'P 1 21/c 1'
_atom_sites_solution_hydrogens geom
_atom_sites_solution_primary direct
_audit_creation_date 2020-01-04
_audit_creation_method
;
Olex2 1.2
(compiled 2018.05.29 svn.r3508 for OlexSys, GUI svn.r5506)
;
_audit_update_record
;
2022-03-29 deposited with the CCDC.	2022-06-20 downloaded from the CCDC.
;
_cell_angle_alpha 90
_cell_angle_beta 99.363(4)
_cell_angle_gamma 90
_cell_formula_units_Z 4
_cell_length_a 12.3385(5)
_cell_length_b 7.6142(3)
_cell_length_c 19.6850(8)
_cell_measurement_reflns_used 3387
_cell_measurement_temperature 293(2)
_cell_measurement_theta_max 70.4460
_cell_measurement_theta_min 5.3280
_cell_volume 1824.72(13)
_computing_cell_refinement 'CrysAlisPro 1.171.40.53 (Rigaku OD, 2019)'
_computing_data_collection 'CrysAlisPro 1.171.40.53 (Rigaku OD, 2019)'
_computing_data_reduction 'CrysAlisPro 1.171.40.53 (Rigaku OD, 2019)'
_computing_molecular_graphics 'Olex2 (Dolomanov et al., 2009)'
_computing_publication_material 'Olex2 (Dolomanov et al., 2009)'
_computing_structure_refinement 'ShelXL (Sheldrick, 2015)'
_computing_structure_solution 'ShelXS (Sheldrick, 2008)'
_diffrn_ambient_temperature 293(2)
_diffrn_detector 'CCD plate'
_diffrn_detector_area_resol_mean 16.2312
_diffrn_detector_type Eos
_diffrn_measured_fraction_theta_full 1.000
_diffrn_measured_fraction_theta_max 1.000
_diffrn_measurement_details
;
List of Runs (angles in degrees, time in seconds):

  # Type    Start    End  Width  t~exp~   \w     \q     \k     \f   Frames
#--------------------------------------------------------------------------
  1  \w     -3.00  23.00   1.00    1.50    --  -33.50  77.00  60.00   26
  2  \w   -103.00 -12.00   1.00    1.50    --  -33.50 -37.00 -90.00   91
  3  \w    -35.00  -9.00   1.00    1.50    --  -33.50  77.00  60.00   26
  4  \w     78.00 103.00   1.00    1.50    --   36.47  77.00 -90.00   25
  5  \w     66.00  92.00   1.00    1.50    --   36.47  37.00  30.00   26
  6  \w     24.00  53.00   1.00    1.50    --   36.47 -37.00 -90.00   29
  7  \w     19.00  83.00   1.00    1.50    --   36.47  57.00  60.00   64
  8  \w     10.00  60.00   1.00    1.50    --   36.47  77.00 -90.00   50
  9  \w    -13.00  14.00   1.00    1.50    --   36.47 -37.00 -90.00   27
 10  \w     64.00 109.00   1.00    1.50    --   36.47 178.00-120.00   45
 11  \w     58.00  87.00   1.00    1.50    --   36.47 178.00-150.00   29
 12  \w     16.00  65.00   1.00    1.50    --   36.47  37.00  30.00   49
 13  \w     58.00 106.00   1.00    1.50    --   36.47 178.00 -60.00   48
 14  \w     -4.00  22.00   1.00    1.50    --   36.47 102.00  64.60   26
 15  \w     23.00  98.00   1.00    1.50    --   36.47  57.00  90.00   75
 16  \w     28.00 105.00   1.00    1.50    --   36.47  57.00-180.00   77
 17  \w     88.00 147.00   1.00    6.00    --  108.00  61.00  30.00   59
 18  \w     76.00 108.00   1.00    6.00    --  108.00 -94.00-180.00   32
 19  \w     40.00 127.00   1.00    6.00    --  108.00 -61.00 120.00   87
 20  \w    139.00 166.00   1.00    6.00    --  108.00  61.00 120.00   27
 21  \w     90.00 116.00   1.00    6.00    --  108.00  45.00 120.00   26
 22  \w     44.00 133.00   1.00    6.00    --  108.00 -30.00-180.00   89
 23  \w     79.00 105.00   1.00    6.00    --  108.00  77.00 150.00   26
 24  \w     90.00 117.00   1.00    6.00    --  108.00  61.00 120.00   27
 25  \w     82.00 108.00   1.00    6.00    --  108.00  30.00-180.00   26
 26  \w     82.00 125.00   1.00    6.00    --  108.00  30.00 120.00   43
 27  \w     84.00 133.00   1.00    6.00    --  108.00  30.00-150.00   49
 28  \w     65.00  93.00   1.00    6.00    --  108.00  15.00-150.00   28
 29  \w     38.00  92.00   1.00    6.00    --  108.00 -94.00   0.00   54
 30  \w     88.00 114.00   1.00    6.00    --  108.00  61.00-180.00   26
 31  \w     38.00  97.00   1.00    6.00    --  108.00 -94.00 120.00   59
 32  \w    126.00 173.00   1.00    6.00    --  108.00  30.00  60.00   47
 33  \w     79.00 105.00   1.00    6.00    --  108.00  77.00 120.00   26
 34  \w     87.00 160.00   1.00    6.00    --  108.00  30.00   0.00   73
 35  \w     88.00 114.00   1.00    6.00    --  108.00  45.00-180.00   26
 36  \w     89.00 115.00   1.00    6.00    --  108.00  61.00 150.00   26
 37  \w     85.00 110.00   1.00    6.00    --  108.00  30.00 150.00   25
 38  \w    137.00 176.00   1.00    6.00    --  108.00  61.00-180.00   39
 39  \w    114.00 174.00   1.00    6.00    --  108.00  77.00 150.00   60
 40  \w     73.00 131.00   1.00    6.00    --  108.00 -77.00-150.00   58
 41  \w     82.00 120.00   1.00    6.00    --  108.00  77.00-150.00   38
;
_diffrn_measurement_device 'four-circle diffractometer'
_diffrn_measurement_device_type 'Xcalibur, Eos, Gemini'
_diffrn_measurement_method '\w scans'
_diffrn_orient_matrix_type 'CrysAlisPro convention (1999,Acta A55,543-557)'
_diffrn_orient_matrix_UB_11 0.0532521000
_diffrn_orient_matrix_UB_12 0.1487839000
_diffrn_orient_matrix_UB_13 0.0470053000
_diffrn_orient_matrix_UB_21 -0.0835345000
_diffrn_orient_matrix_UB_22 -0.0309474000
_diffrn_orient_matrix_UB_23 0.0490366000
_diffrn_orient_matrix_UB_31 0.0787247000
_diffrn_orient_matrix_UB_32 -0.1335110000
_diffrn_orient_matrix_UB_33 0.0409987000
_diffrn_radiation_monochromator graphite
_diffrn_radiation_probe x-ray
_diffrn_radiation_type CuK\a
_diffrn_radiation_wavelength 1.54184
_diffrn_reflns_av_R_equivalents 0.0343
_diffrn_reflns_av_unetI/netI 0.0257
_diffrn_reflns_Laue_measured_fraction_full 1.000
_diffrn_reflns_Laue_measured_fraction_max 1.000
_diffrn_reflns_limit_h_max 14
_diffrn_reflns_limit_h_min -13
_diffrn_reflns_limit_k_max 9
_diffrn_reflns_limit_k_min -9
_diffrn_reflns_limit_l_max 23
_diffrn_reflns_limit_l_min -23
_diffrn_reflns_number 13564
_diffrn_reflns_point_group_measured_fraction_full 1.000
_diffrn_reflns_point_group_measured_fraction_max 1.000
_diffrn_reflns_theta_full 67.078
_diffrn_reflns_theta_max 67.078
_diffrn_reflns_theta_min 3.631
_diffrn_source 'fine-focus sealed X-ray tube'
_diffrn_source_type 'Enhance (Cu) X-ray Source'
_exptl_absorpt_coefficient_mu 0.712
_exptl_absorpt_correction_T_max 1.00000
_exptl_absorpt_correction_T_min 0.87980
_exptl_absorpt_correction_type multi-scan
_exptl_absorpt_process_details
;
CrysAlisPro 1.171.40.53 (Rigaku Oxford Diffraction, 2019)
Empirical absorption correction using spherical harmonics,
 implemented in SCALE3 ABSPACK scaling algorithm.
;
_exptl_crystal_colour colourless
_exptl_crystal_colour_primary colourless
_exptl_crystal_density_diffrn 1.319
_exptl_crystal_description block
_exptl_crystal_F_000 768
_exptl_crystal_size_max 0.14
_exptl_crystal_size_mid 0.09
_exptl_crystal_size_min 0.08
_refine_diff_density_max 0.164
_refine_diff_density_min -0.194
_refine_diff_density_rms 0.042
_refine_ls_extinction_method none
_refine_ls_goodness_of_fit_ref 1.017
_refine_ls_hydrogen_treatment constr
_refine_ls_matrix_type full
_refine_ls_number_parameters 245
_refine_ls_number_reflns 3260
_refine_ls_number_restraints 13
_refine_ls_restrained_S_all 1.018
_refine_ls_R_factor_all 0.0533
_refine_ls_R_factor_gt 0.0429
_refine_ls_shift/su_max 0.000
_refine_ls_shift/su_mean 0.000
_refine_ls_structure_factor_coef Fsqd
_refine_ls_weighting_details 'w=1/[\s^2^(Fo^2^)+(0.0608P)^2^+0.2745P] where P=(Fo^2^+2Fc^2^)/3'
_refine_ls_weighting_scheme calc
_refine_ls_wR_factor_gt 0.1105
_refine_ls_wR_factor_ref 0.1198
_reflns_Friedel_coverage 0.000
_reflns_number_gt 2641
_reflns_number_total 3260
_reflns_threshold_expression 'I > 2\s(I)'
_cod_data_source_file d2cc02225g2.cif
_cod_data_source_block hhb36
_cod_original_cell_volume 1824.71(13)
_cod_database_code 7130288
_shelx_shelxl_version_number 2014/7
_chemical_oxdiff_formula C40H40O2N4
_shelx_space_group_comment
;
The symmetry employed for this shelxl refinement is uniquely defined
by the following loop, which should always be used as a source of
symmetry information in preference to the above space-group names.
They are only intended as comments.
;
_shelx_estimated_absorpt_t_max 0.945
_shelx_estimated_absorpt_t_min 0.907
_reflns_odcompleteness_completeness 99.97
_reflns_odcompleteness_iscentric 1
_reflns_odcompleteness_theta 66.97
_olex2_refinement_description
;
1. Fixed Uiso
 At 1.2 times of:
  All C(H) groups, All C(H,H) groups
 At 1.5 times of:
  All C(H,H,H) groups
2. Rigid bond restraints
 N2, C18
 with sigma for 1-2 distances of 0.001 and sigma for 1-3 distances of 0.001
3. Uiso/Uaniso restraints and constraints
Uanis(N2) \\sim Ueq, Uanis(C18) \\sim Ueq: with sigma of 0.01 and sigma for
terminal atoms of 0.02
4.a Ternary CH refined with riding coordinates:
 C9(H9)
4.b Secondary CH2 refined with riding coordinates:
 C8(H8A,H8B), C16(H16A,H16B), C17(H17A,H17B), C21(H21A,H21B)
4.c Aromatic/amide H refined with riding coordinates:
 C1(H1), C2(H2), C3(H3), C4(H4), C5(H5), C11(H11), C12(H12), C13(H13),
 C14(H14), C20(H20)
4.d Idealised Me refined as rotating group:
 C22(H22A,H22B,H22C)
;
_olex2_submission_special_instructions 'No special instructions were received'
_oxdiff_exptl_absorpt_empirical_details
;
Empirical correction (ABSPACK) includes:
- Absorption correction using spherical harmonics
- Frame scaling
;
_oxdiff_exptl_absorpt_empirical_full_max 1.204
_oxdiff_exptl_absorpt_empirical_full_min 0.869

loop_
_space_group_symop_operation_xyz
'x, y, z'
'-x, y+1/2, -z+1/2'
'-x, -y, -z'
'x, -y-1/2, z-1/2'

loop_
_atom_site_label
_atom_site_type_symbol
_atom_site_fract_x
_atom_site_fract_y
_atom_site_fract_z
_atom_site_U_iso_or_equiv
_atom_site_adp_type
_atom_site_occupancy
_atom_site_site_symmetry_order
_atom_site_calc_flag
_atom_site_refinement_flags_posn
_atom_site_refinement_flags_adp
_atom_site_refinement_flags_occupancy
_atom_site_disorder_assembly
_atom_site_disorder_group
O1 O 0.78211(12) 0.19048(16) 0.49109(6) 0.0610(3) Uani 1 1 d . . . . .
O2 O 0.98031(11) 0.0320(2) 0.68507(8) 0.0788(5) Uani 1 1 d . . . . .
O3 O 0.94712(13) 0.0911(3) 0.78630(8) 0.0877(5) Uani 1 1 d . . . . .
N1 N 0.67664(14) -0.2334(2) 0.69141(8) 0.0627(4) Uani 1 1 d . . . . .
N2 N 0.91635(12) 0.0605(2) 0.72560(8) 0.0585(4) Uani 1 1 d . U . . .
C1 C 0.82801(15) 0.5174(2) 0.43851(9) 0.0530(4) Uani 1 1 d . . . . .
H1 H 0.7958 0.4333 0.4074 0.064 Uiso 1 1 calc R . . . .
C2 C 0.85792(17) 0.6781(3) 0.41495(10) 0.0620(5) Uani 1 1 d . . . . .
H2 H 0.8457 0.7017 0.3680 0.074 Uiso 1 1 calc R . . . .
C3 C 0.90539(16) 0.8028(2) 0.46016(11) 0.0627(5) Uani 1 1 d . . . . .
H3 H 0.9240 0.9118 0.4441 0.075 Uiso 1 1 calc R . . . .
C4 C 0.92557(16) 0.7665(3) 0.52937(11) 0.0628(5) Uani 1 1 d . . . . .
H4 H 0.9592 0.8506 0.5601 0.075 Uiso 1 1 calc R . . . .
C5 C 0.89646(14) 0.6065(2) 0.55373(9) 0.0501(4) Uani 1 1 d . . . . .
H5 H 0.9108 0.5828 0.6007 0.060 Uiso 1 1 calc R . . . .
C6 C 0.84589(12) 0.4810(2) 0.50845(8) 0.0404(3) Uani 1 1 d . . . . .
C7 C 0.81270(12) 0.3061(2) 0.53227(8) 0.0432(3) Uani 1 1 d . . . . .
C8 C 0.82112(13) 0.2747(2) 0.60921(8) 0.0468(4) Uani 1 1 d . . . . .
H8A H 0.7897 0.3740 0.6300 0.056 Uiso 1 1 calc R . . . .
H8B H 0.8979 0.2660 0.6297 0.056 Uiso 1 1 calc R . . . .
C9 C 0.76157(12) 0.1072(2) 0.62465(8) 0.0426(3) Uani 1 1 d . . . . .
H9 H 0.7835 0.0166 0.5943 0.051 Uiso 1 1 calc R . . . .
C10 C 0.63649(12) 0.1230(2) 0.60604(8) 0.0428(3) Uani 1 1 d . . . . .
C11 C 0.58594(15) 0.2840(2) 0.58920(9) 0.0537(4) Uani 1 1 d . . . . .
H11 H 0.6287 0.3850 0.5911 0.064 Uiso 1 1 calc R . . . .
C12 C 0.47316(16) 0.2971(3) 0.56966(10) 0.0672(5) Uani 1 1 d . . . . .
H12 H 0.4411 0.4062 0.5587 0.081 Uiso 1 1 calc R . . . .
C13 C 0.40855(15) 0.1491(4) 0.56637(10) 0.0706(6) Uani 1 1 d . . . . .
H13 H 0.3330 0.1570 0.5526 0.085 Uiso 1 1 calc R . . . .
C14 C 0.45725(15) -0.0104(3) 0.58371(10) 0.0632(5) Uani 1 1 d . . . . .
H14 H 0.4135 -0.1103 0.5819 0.076 Uiso 1 1 calc R . . . .
C15 C 0.56955(14) -0.0266(2) 0.60373(8) 0.0501(4) Uani 1 1 d . . . . .
C16 C 0.61640(17) -0.2072(2) 0.62178(10) 0.0614(5) Uani 1 1 d . . . . .
H16A H 0.5563 -0.2908 0.6146 0.074 Uiso 1 1 calc R . . . .
H16B H 0.6652 -0.2363 0.5895 0.074 Uiso 1 1 calc R . . . .
C17 C 0.78698(16) -0.1686(2) 0.70124(10) 0.0572(4) Uani 1 1 d . . . . .
H17A H 0.8240 -0.2157 0.6654 0.069 Uiso 1 1 calc R . . . .
H17B H 0.8255 -0.2107 0.7451 0.069 Uiso 1 1 calc R . . . .
C18 C 0.79389(13) 0.0350(2) 0.69995(8) 0.0471(4) Uani 1 1 d . U . . .
C19 C 0.72672(14) 0.1114(2) 0.75073(8) 0.0510(4) Uani 1 1 d . . . . .
C20 C 0.64846(16) 0.0123(3) 0.76988(9) 0.0598(5) Uani 1 1 d . . . . .
H20 H 0.6074 0.0618 0.8006 0.072 Uiso 1 1 calc R . . . .
C21 C 0.62008(18) -0.1715(3) 0.74662(11) 0.0702(6) Uani 1 1 d . . . . .
H21A H 0.6377 -0.2497 0.7858 0.084 Uiso 1 1 calc R . . . .
H21B H 0.5415 -0.1784 0.7310 0.084 Uiso 1 1 calc R . . . .
C22 C 0.74218(19) 0.3012(3) 0.77176(11) 0.0704(5) Uani 1 1 d . . . . .
H22A H 0.8189 0.3246 0.7861 0.106 Uiso 1 1 calc GR . . . .
H22B H 0.7032 0.3248 0.8092 0.106 Uiso 1 1 calc GR . . . .
H22C H 0.7143 0.3752 0.7334 0.106 Uiso 1 1 calc GR . . . .

loop_
_atom_site_aniso_label
_atom_site_aniso_U_11
_atom_site_aniso_U_22
_atom_site_aniso_U_33
_atom_site_aniso_U_23
_atom_site_aniso_U_13
_atom_site_aniso_U_12
O1 0.0780(9) 0.0575(7) 0.0475(7) -0.0084(5) 0.0102(6) -0.0178(6)
O2 0.0434(7) 0.1192(13) 0.0739(9) 0.0127(9) 0.0099(7) 0.0157(7)
O3 0.0598(9) 0.1377(15) 0.0577(9) 0.0007(9) -0.0140(7) -0.0068(9)
N1 0.0731(10) 0.0560(9) 0.0576(9) 0.0095(7) 0.0065(8) -0.0099(7)
N2 0.0425(7) 0.0781(10) 0.0518(9) 0.0113(7) -0.0014(6) 0.0020(7)
C1 0.0566(10) 0.0572(10) 0.0436(9) 0.0005(7) 0.0032(7) -0.0010(8)
C2 0.0649(12) 0.0681(12) 0.0538(10) 0.0143(9) 0.0118(9) 0.0038(9)
C3 0.0588(11) 0.0511(10) 0.0837(14) 0.0091(9) 0.0280(10) -0.0006(8)
C4 0.0632(11) 0.0574(10) 0.0710(12) -0.0131(9) 0.0205(9) -0.0171(8)
C5 0.0460(9) 0.0575(10) 0.0478(9) -0.0066(7) 0.0107(7) -0.0078(7)
C6 0.0318(7) 0.0486(8) 0.0411(8) -0.0013(6) 0.0073(6) 0.0024(6)
C7 0.0354(7) 0.0512(8) 0.0423(8) -0.0024(7) 0.0048(6) -0.0032(6)
C8 0.0405(8) 0.0559(9) 0.0425(8) -0.0001(7) 0.0024(6) -0.0074(7)
C9 0.0367(8) 0.0505(8) 0.0396(8) 0.0023(6) 0.0033(6) -0.0007(6)
C10 0.0381(8) 0.0533(9) 0.0362(7) -0.0013(6) 0.0033(6) -0.0022(6)
C11 0.0476(9) 0.0594(10) 0.0529(9) 0.0001(8) 0.0047(7) 0.0045(7)
C12 0.0528(11) 0.0859(14) 0.0608(11) -0.0030(10) 0.0032(8) 0.0223(10)
C13 0.0363(9) 0.1202(18) 0.0540(11) -0.0091(11) 0.0035(7) 0.0031(10)
C14 0.0470(10) 0.0913(14) 0.0506(10) -0.0058(9) 0.0062(8) -0.0193(9)
C15 0.0465(9) 0.0650(10) 0.0379(8) -0.0031(7) 0.0040(6) -0.0098(7)
C16 0.0713(12) 0.0548(10) 0.0560(10) -0.0013(8) 0.0038(9) -0.0158(9)
C17 0.0638(11) 0.0575(10) 0.0494(9) 0.0100(8) 0.0066(8) 0.0090(8)
C18 0.0390(7) 0.0580(9) 0.0428(8) 0.0053(7) 0.0023(6) -0.0001(7)
C19 0.0474(9) 0.0646(10) 0.0393(8) 0.0031(7) 0.0025(7) 0.0019(7)
C20 0.0547(10) 0.0822(13) 0.0435(9) 0.0060(8) 0.0110(8) 0.0003(9)
C21 0.0686(13) 0.0849(14) 0.0576(11) 0.0154(10) 0.0119(9) -0.0187(10)
C22 0.0797(14) 0.0732(13) 0.0595(11) -0.0060(10) 0.0154(10) 0.0009(10)

loop_
_atom_type_symbol
_atom_type_description
_atom_type_scat_dispersion_real
_atom_type_scat_dispersion_imag
_atom_type_scat_source
C C 0.0181 0.0091 'International Tables Vol C Tables 4.2.6.8 and 6.1.1.4'
H H 0.0000 0.0000 'International Tables Vol C Tables 4.2.6.8 and 6.1.1.4'
N N 0.0311 0.0180 'International Tables Vol C Tables 4.2.6.8 and 6.1.1.4'
O O 0.0492 0.0322 'International Tables Vol C Tables 4.2.6.8 and 6.1.1.4'

loop_
_geom_angle_atom_site_label_1
_geom_angle_atom_site_label_2
_geom_angle_atom_site_label_3
_geom_angle
_geom_angle_site_symmetry_1
_geom_angle_site_symmetry_3
_geom_angle_publ_flag
C17 N1 C16 114.01(15) . . ?
C17 N1 C21 110.29(16) . . ?
C21 N1 C16 114.92(17) . . ?
O2 N2 C18 117.95(15) . . ?
O3 N2 O2 122.74(16) . . ?
O3 N2 C18 118.92(15) . . ?
C2 C1 H1 119.9 . . ?
C2 C1 C6 120.20(17) . . ?
C6 C1 H1 119.9 . . ?
C1 C2 H2 119.8 . . ?
C3 C2 C1 120.45(18) . . ?
C3 C2 H2 119.8 . . ?
C2 C3 H3 120.1 . . ?
C2 C3 C4 119.75(17) . . ?
C4 C3 H3 120.1 . . ?
C3 C4 H4 119.7 . . ?
C3 C4 C5 120.51(18) . . ?
C5 C4 H4 119.7 . . ?
C4 C5 H5 119.9 . . ?
C4 C5 C6 120.12(17) . . ?
C6 C5 H5 119.9 . . ?
C1 C6 C7 118.90(14) . . ?
C5 C6 C1 118.93(15) . . ?
C5 C6 C7 122.14(14) . . ?
O1 C7 C6 120.59(14) . . ?
O1 C7 C8 120.94(15) . . ?
C6 C7 C8 118.44(13) . . ?
C7 C8 H8A 109.2 . . ?
C7 C8 H8B 109.2 . . ?
C7 C8 C9 111.89(13) . . ?
H8A C8 H8B 107.9 . . ?
C9 C8 H8A 109.2 . . ?
C9 C8 H8B 109.2 . . ?
C8 C9 H9 106.1 . . ?
C8 C9 C10 112.70(13) . . ?
C8 C9 C18 115.07(13) . . ?
C10 C9 H9 106.1 . . ?
C10 C9 C18 110.14(12) . . ?
C18 C9 H9 106.1 . . ?
C11 C10 C9 121.41(14) . . ?
C11 C10 C15 117.96(15) . . ?
C15 C10 C9 120.60(15) . . ?
C10 C11 H11 119.3 . . ?
C12 C11 C10 121.38(18) . . ?
C12 C11 H11 119.3 . . ?
C11 C12 H12 119.9 . . ?
C13 C12 C11 120.13(19) . . ?
C13 C12 H12 119.9 . . ?
C12 C13 H13 120.5 . . ?
C14 C13 C12 119.09(17) . . ?
C14 C13 H13 120.5 . . ?
C13 C14 H14 119.1 . . ?
C13 C14 C15 121.80(19) . . ?
C15 C14 H14 119.1 . . ?
C10 C15 C16 122.02(15) . . ?
C14 C15 C10 119.63(18) . . ?
C14 C15 C16 118.35(17) . . ?
N1 C16 C15 117.44(15) . . ?
N1 C16 H16A 107.9 . . ?
N1 C16 H16B 107.9 . . ?
C15 C16 H16A 107.9 . . ?
C15 C16 H16B 107.9 . . ?
H16A C16 H16B 107.2 . . ?
N1 C17 H17A 108.9 . . ?
N1 C17 H17B 108.9 . . ?
N1 C17 C18 113.31(15) . . ?
H17A C17 H17B 107.7 . . ?
C18 C17 H17A 108.9 . . ?
C18 C17 H17B 108.9 . . ?
N2 C18 C9 110.71(12) . . ?
N2 C18 C17 100.10(14) . . ?
C17 C18 C9 111.01(14) . . ?
C19 C18 N2 110.59(13) . . ?
C19 C18 C9 113.98(13) . . ?
C19 C18 C17 109.58(14) . . ?
C20 C19 C18 118.08(17) . . ?
C20 C19 C22 122.17(18) . . ?
C22 C19 C18 119.42(16) . . ?
C19 C20 H20 116.9 . . ?
C19 C20 C21 126.13(18) . . ?
C21 C20 H20 116.9 . . ?
N1 C21 C20 114.39(16) . . ?
N1 C21 H21A 108.7 . . ?
N1 C21 H21B 108.7 . . ?
C20 C21 H21A 108.7 . . ?
C20 C21 H21B 108.7 . . ?
H21A C21 H21B 107.6 . . ?
C19 C22 H22A 109.5 . . ?
C19 C22 H22B 109.5 . . ?
C19 C22 H22C 109.5 . . ?
H22A C22 H22B 109.5 . . ?
H22A C22 H22C 109.5 . . ?
H22B C22 H22C 109.5 . . ?

loop_
_geom_bond_atom_site_label_1
_geom_bond_atom_site_label_2
_geom_bond_distance
_geom_bond_site_symmetry_2
_geom_bond_publ_flag
O1 C7 1.215(2) . ?
O2 N2 1.229(2) . ?
O3 N2 1.216(2) . ?
N1 C16 1.463(2) . ?
N1 C17 1.431(3) . ?
N1 C21 1.462(3) . ?
N2 C18 1.526(2) . ?
C1 H1 0.9300 . ?
C1 C2 1.380(3) . ?
C1 C6 1.386(2) . ?
C2 H2 0.9300 . ?
C2 C3 1.366(3) . ?
C3 H3 0.9300 . ?
C3 C4 1.373(3) . ?
C4 H4 0.9300 . ?
C4 C5 1.378(3) . ?
C5 H5 0.9300 . ?
C5 C6 1.384(2) . ?
C6 C7 1.491(2) . ?
C7 C8 1.520(2) . ?
C8 H8A 0.9700 . ?
C8 H8B 0.9700 . ?
C8 C9 1.527(2) . ?
C9 H9 0.9800 . ?
C9 C10 1.532(2) . ?
C9 C18 1.570(2) . ?
C10 C11 1.391(2) . ?
C10 C15 1.403(2) . ?
C11 H11 0.9300 . ?
C11 C12 1.386(3) . ?
C12 H12 0.9300 . ?
C12 C13 1.376(3) . ?
C13 H13 0.9300 . ?
C13 C14 1.373(3) . ?
C14 H14 0.9300 . ?
C14 C15 1.383(3) . ?
C15 C16 1.512(3) . ?
C16 H16A 0.9700 . ?
C16 H16B 0.9700 . ?
C17 H17A 0.9700 . ?
C17 H17B 0.9700 . ?
C17 C18 1.553(2) . ?
C18 C19 1.514(2) . ?
C19 C20 1.328(3) . ?
C19 C22 1.507(3) . ?
C20 H20 0.9300 . ?
C20 C21 1.496(3) . ?
C21 H21A 0.9700 . ?
C21 H21B 0.9700 . ?
C22 H22A 0.9600 . ?
C22 H22B 0.9600 . ?
C22 H22C 0.9600 . ?

loop_
_geom_torsion_atom_site_label_1
_geom_torsion_atom_site_label_2
_geom_torsion_atom_site_label_3
_geom_torsion_atom_site_label_4
_geom_torsion
_geom_torsion_site_symmetry_1
_geom_torsion_site_symmetry_2
_geom_torsion_site_symmetry_3
_geom_torsion_site_symmetry_4
_geom_torsion_publ_flag
O1 C7 C8 C9 -14.2(2) . . . . ?
O2 N2 C18 C9 -40.8(2) . . . . ?
O2 N2 C18 C17 76.37(19) . . . . ?
O2 N2 C18 C19 -168.13(17) . . . . ?
O3 N2 C18 C9 146.19(18) . . . . ?
O3 N2 C18 C17 -96.6(2) . . . . ?
O3 N2 C18 C19 18.9(2) . . . . ?
N1 C17 C18 N2 169.21(14) . . . . ?
N1 C17 C18 C9 -73.84(18) . . . . ?
N1 C17 C18 C19 52.94(19) . . . . ?
N2 C18 C19 C20 -130.81(17) . . . . ?
N2 C18 C19 C22 55.7(2) . . . . ?
C1 C2 C3 C4 1.4(3) . . . . ?
C1 C6 C7 O1 8.2(2) . . . . ?
C1 C6 C7 C8 -173.44(14) . . . . ?
C2 C1 C6 C5 -1.6(3) . . . . ?
C2 C1 C6 C7 -179.97(16) . . . . ?
C2 C3 C4 C5 -1.2(3) . . . . ?
C3 C4 C5 C6 -0.4(3) . . . . ?
C4 C5 C6 C1 1.7(2) . . . . ?
C4 C5 C6 C7 -179.92(16) . . . . ?
C5 C6 C7 O1 -170.10(15) . . . . ?
C5 C6 C7 C8 8.2(2) . . . . ?
C6 C1 C2 C3 0.0(3) . . . . ?
C6 C7 C8 C9 167.52(13) . . . . ?
C7 C8 C9 C10 -69.68(17) . . . . ?
C7 C8 C9 C18 162.90(13) . . . . ?
C8 C9 C10 C11 -10.9(2) . . . . ?
C8 C9 C10 C15 167.35(14) . . . . ?
C8 C9 C18 N2 -37.4(2) . . . . ?
C8 C9 C18 C17 -147.67(15) . . . . ?
C8 C9 C18 C19 88.02(17) . . . . ?
C9 C10 C11 C12 177.34(16) . . . . ?
C9 C10 C15 C14 -177.01(15) . . . . ?
C9 C10 C15 C16 2.3(2) . . . . ?
C9 C18 C19 C20 103.70(18) . . . . ?
C9 C18 C19 C22 -69.8(2) . . . . ?
C10 C9 C18 N2 -166.12(13) . . . . ?
C10 C9 C18 C17 83.63(17) . . . . ?
C10 C9 C18 C19 -40.69(19) . . . . ?
C10 C11 C12 C13 -0.2(3) . . . . ?
C10 C15 C16 N1 60.5(2) . . . . ?
C11 C10 C15 C14 1.3(2) . . . . ?
C11 C10 C15 C16 -179.38(15) . . . . ?
C11 C12 C13 C14 1.0(3) . . . . ?
C12 C13 C14 C15 -0.6(3) . . . . ?
C13 C14 C15 C10 -0.5(3) . . . . ?
C13 C14 C15 C16 -179.86(18) . . . . ?
C14 C15 C16 N1 -120.22(19) . . . . ?
C15 C10 C11 C12 -1.0(3) . . . . ?
C16 N1 C17 C18 69.7(2) . . . . ?
C16 N1 C21 C20 -93.0(2) . . . . ?
C17 N1 C16 C15 -79.3(2) . . . . ?
C17 N1 C21 C20 37.5(2) . . . . ?
C17 C18 C19 C20 -21.4(2) . . . . ?
C17 C18 C19 C22 165.11(16) . . . . ?
C18 C9 C10 C11 119.05(17) . . . . ?
C18 C9 C10 C15 -62.67(19) . . . . ?
C18 C19 C20 C21 0.8(3) . . . . ?
C19 C20 C21 N1 -8.0(3) . . . . ?
C21 N1 C16 C15 49.4(2) . . . . ?
C21 N1 C17 C18 -61.4(2) . . . . ?
C22 C19 C20 C21 174.09(19) . . . . ?
